data_2213276
loop_
_publ_author_name
'Li, Qing-Xiang'
'Bing-Zhong He'
'Jun-Yun Shen'
'Hai-Yan Xiao'

_publ_section_title
;[(4<i>RS</i>,7<i>SR</i>)-1-(1<i>H</i>-Benzimidazol-2-ylmethyl-\k<i>N</i>^3^)-1,4,7-triazacyclononane-\k^3^<i>N</i>]bromidocopper(II)
 bromide
;
_journal_coeditor_code DN2154
_journal_issue 5
_journal_name_full 'Acta Crystallographica Section E'
_journal_page_first m1482
_journal_page_last m1483
_journal_paper_doi 10.1107/S1600536807019137
_journal_volume 63
_journal_year 2007
_chemical_formula_iupac '[Cu Br (C14 H21 N5)] Br'
_chemical_formula_moiety 'C14 H21 Br Cu N5 +, Br -'
_chemical_formula_sum 'C14 H21 Br2 Cu N5'
_chemical_formula_weight 482.72
_chemical_name_systematic
;
[(4RS,7SR)-1-(1H-Benzimidazol-2-ylmethyl-\kN^3^)-1,4,7-triazacyclononane-
\k^3^N]bromidocopper(II) bromide
;
_space_group_IT_number 33
_symmetry_cell_setting orthorhombic
_symmetry_space_group_name_Hall 'P 2c -2n'
_symmetry_space_group_name_H-M 'P n a 21'
_atom_sites_solution_hydrogens geom
_atom_sites_solution_primary direct
_atom_sites_solution_secondary difmap
_audit_creation_method SHELXL-97
_cell_angle_alpha 90.00
_cell_angle_beta 90.00
_cell_angle_gamma 90.00
_cell_formula_units_Z 4
_cell_length_a 19.525(2)
_cell_length_b 7.9390(9)
_cell_length_c 11.2702(12)
_cell_measurement_reflns_used 4123
_cell_measurement_temperature 297(2)
_cell_measurement_theta_max 24.20
_cell_measurement_theta_min 2.76
_cell_volume 1747.0(3)
_computing_cell_refinement 'SAINT (Bruker, 2001)'
_computing_data_collection 'SMART (Bruker, 2001'
_computing_data_reduction SAINT
_computing_molecular_graphics 'ORTEP-3 for Windows (Farrugia, 1997)'
_computing_publication_material 'PLATON (Spek, 2003)'
_computing_structure_refinement 'SHELXL97 (Sheldrick, 1997)'
_computing_structure_solution 'SHELXS97 (Sheldrick, 1997)'
_diffrn_ambient_temperature 298(2)
_diffrn_measured_fraction_theta_full 0.998
_diffrn_measured_fraction_theta_max 0.998
_diffrn_measurement_device_type 'Bruker SMART APEX CCD area-detector'
_diffrn_measurement_method '0.3\% wide \w exposures'
_diffrn_radiation_monochromator graphite
_diffrn_radiation_source 'fine focus sealed Siemens Mo tube'
_diffrn_radiation_type 'Mo k\a'
_diffrn_radiation_wavelength 0.71073
_diffrn_reflns_av_R_equivalents 0.0360
_diffrn_reflns_av_sigmaI/netI 0.0491
_diffrn_reflns_limit_h_max 24
_diffrn_reflns_limit_h_min -24
_diffrn_reflns_limit_k_max 10
_diffrn_reflns_limit_k_min -8
_diffrn_reflns_limit_l_max 14
_diffrn_reflns_limit_l_min -14
_diffrn_reflns_number 12313
_diffrn_reflns_theta_full 26.99
_diffrn_reflns_theta_max 26.99
_diffrn_reflns_theta_min 2.09
_exptl_absorpt_coefficient_mu 5.828
_exptl_absorpt_correction_T_max 0.5934
_exptl_absorpt_correction_T_min 0.3886
_exptl_absorpt_correction_type multi-scan
_exptl_absorpt_process_details '(SADABS; Sheldrick, 2001)'
_exptl_crystal_colour colourless
_exptl_crystal_density_diffrn 1.835
_exptl_crystal_density_method 'not measured'
_exptl_crystal_description block
_exptl_crystal_F_000 956
_exptl_crystal_size_max 0.20
_exptl_crystal_size_mid 0.10
_exptl_crystal_size_min 0.10
_refine_diff_density_max 0.743
_refine_diff_density_min -0.284
_refine_ls_abs_structure_details 'Flack (1983), 1789 Friedel pairs measured'
_refine_ls_abs_structure_Flack 0.017(12)
_refine_ls_extinction_method none
_refine_ls_goodness_of_fit_ref 1.003
_refine_ls_hydrogen_treatment constr
_refine_ls_matrix_type full
_refine_ls_number_parameters 199
_refine_ls_number_reflns 3796
_refine_ls_number_restraints 1
_refine_ls_restrained_S_all 1.003
_refine_ls_R_factor_all 0.0431
_refine_ls_R_factor_gt 0.0348
_refine_ls_shift/su_max 0.001
_refine_ls_shift/su_mean 0.000
_refine_ls_structure_factor_coef Fsqd
_refine_ls_weighting_details 'calc w=1/[\s^2^(Fo^2^)+(0.0378P)^2^] where P=(Fo^2^+2Fc^2^)/3'
_refine_ls_weighting_scheme calc
_refine_ls_wR_factor_gt 0.0763
_refine_ls_wR_factor_ref 0.0797
_reflns_number_gt 3268
_reflns_number_total 3796
_reflns_threshold_expression I>2\s(I)
_cod_data_source_file dn2154.cif
_cod_data_source_block I
_cod_depositor_comments
;
The following automatic conversions were performed:
'_symmetry_cell_setting' value 'Orthorhombic' changed to 'orthorhombic'
according to '/home/saulius/struct/CIF-dictionaries/cif_core.dic'
dictionary named 'cif_core.dic' version 2.4.1 from 2010-06-29.

Automatic conversion script
Id: cif_fix_enum 1527 2010-12-29 10:47:43Z saulius 

The following automatic conversions were performed:

'_symmetry_cell_setting' value 'Orthorhombic' changed to
'orthorhombic' according to
/home/saulius/struct/CIF-dictionaries/cif_core.dic dictionary named
'cif_core.dic' version 2.4.1 from 2010-06-29.

Automatic conversion script
Id: cif_fix_values 1715 2011-07-08 13:25:40Z adriana 
;
_cod_database_code 2213276
_cod_database_fobs_code 2213276

loop_
_symmetry_equiv_pos_as_xyz
'x, y, z'
'-x, -y, z+1/2'
'x+1/2, -y+1/2, z'
'-x+1/2, y+1/2, z+1/2'

loop_
_atom_site_type_symbol
_atom_site_label
_atom_site_fract_x
_atom_site_fract_y
_atom_site_fract_z
_atom_site_U_iso_or_equiv
_atom_site_adp_type
_atom_site_calc_flag
_atom_site_refinement_flags
_atom_site_occupancy
Cu Cu1 0.15537(2) -0.08222(6) 0.58863(4) 0.03287(12) Uani d . 1
Br Br1 0.14746(3) -0.35578(6) 0.68282(5) 0.06084(16) Uani d . 1
Br Br2 0.40028(2) 0.01195(6) 0.77450(6) 0.04833(13) Uani d . 1
C C1 0.2037(2) 0.2360(6) 0.4789(4) 0.0445(10) Uani d . 1
H H1A 0.2271 0.2142 0.4045 0.053 Uiso calc R 1
H H1B 0.1928 0.3551 0.4817 0.053 Uiso calc R 1
C C2 0.2506(2) 0.1952(7) 0.5783(4) 0.0512(12) Uani d . 1
H H2A 0.2320 0.2420 0.6510 0.061 Uiso calc R 1
H H2B 0.2946 0.2481 0.5639 0.061 Uiso calc R 1
C C3 0.2983(3) -0.0715(9) 0.4959(5) 0.0679(16) Uani d . 1
H H3A 0.3433 -0.1059 0.5234 0.081 Uiso calc R 1
H H3B 0.3046 0.0085 0.4317 0.081 Uiso calc R 1
C C4 0.2606(3) -0.2218(8) 0.4506(5) 0.0630(15) Uani d . 1
H H4A 0.2651 -0.3137 0.5068 0.076 Uiso calc R 1
H H4B 0.2805 -0.2576 0.3759 0.076 Uiso calc R 1
C C5 0.1723(3) -0.0696(6) 0.3322(4) 0.0475(12) Uani d . 1
H H5A 0.1549 -0.1350 0.2660 0.057 Uiso calc R 1
H H5B 0.2145 -0.0156 0.3071 0.057 Uiso calc R 1
C C6 0.1207(2) 0.0625(6) 0.3661(4) 0.0414(10) Uani d . 1
H H6A 0.1196 0.1499 0.3059 0.050 Uiso calc R 1
H H6B 0.0755 0.0122 0.3707 0.050 Uiso calc R 1
C C7 0.0825(2) 0.2343(6) 0.5364(4) 0.0440(11) Uani d . 1
H H7A 0.0398 0.2081 0.4967 0.053 Uiso calc R 1
H H7B 0.0912 0.3540 0.5275 0.053 Uiso calc R 1
C C8 0.0774(2) 0.1912(6) 0.6639(4) 0.0363(10) Uani d . 1
C C9 0.0488(2) 0.1931(6) 0.8520(4) 0.0399(10) Uani d . 1
C C10 0.0242(2) 0.2273(7) 0.9662(4) 0.0516(12) Uani d . 1
H H10 -0.0020 0.3225 0.9818 0.062 Uiso calc R 1
C C11 0.0401(2) 0.1160(8) 1.0527(4) 0.0560(14) Uani d . 1
H H11 0.0246 0.1358 1.1295 0.067 Uiso calc R 1
C C12 0.0792(3) -0.0283(8) 1.0299(5) 0.0572(14) Uani d . 1
H H12 0.0891 -0.1018 1.0918 0.069 Uiso calc R 1
C C13 0.1034(2) -0.0636(7) 0.9179(5) 0.0486(12) Uani d . 1
H H13 0.1288 -0.1603 0.9029 0.058 Uiso calc R 1
C C14 0.0883(2) 0.0510(7) 0.8276(4) 0.0369(10) Uani d . 1
N N1 0.13896(16) 0.1372(5) 0.4821(3) 0.0344(8) Uani d . 1
N N2 0.26097(18) 0.0110(5) 0.5943(4) 0.0487(10) Uani d . 1
H H2 0.2809 -0.0119 0.6655 0.058 Uiso calc R 1
N N3 0.1865(2) -0.1823(5) 0.4329(3) 0.0436(9) Uani d . 1
H H3 0.1635 -0.2807 0.4211 0.052 Uiso calc R 1
N N4 0.10622(17) 0.0531(5) 0.7083(3) 0.0337(8) Uani d . 1
N N5 0.04310(18) 0.2767(5) 0.7470(3) 0.0448(9) Uani d . 1
H H5 0.0211 0.3692 0.7361 0.054 Uiso calc R 1

loop_
_atom_site_aniso_label
_atom_site_aniso_U_11
_atom_site_aniso_U_22
_atom_site_aniso_U_33
_atom_site_aniso_U_12
_atom_site_aniso_U_13
_atom_site_aniso_U_23
Cu1 0.0368(2) 0.0321(3) 0.0297(3) 0.0042(2) 0.0005(2) 0.0004(2)
Br1 0.0994(4) 0.0357(3) 0.0474(3) 0.0022(3) 0.0006(3) 0.0071(2)
Br2 0.0459(2) 0.0481(3) 0.0509(3) -0.0080(2) -0.0043(2) 0.0023(2)
C1 0.048(3) 0.045(3) 0.040(2) -0.013(2) 0.005(2) 0.000(2)
C2 0.047(2) 0.063(3) 0.043(3) -0.020(2) 0.000(2) -0.001(2)
C3 0.043(3) 0.114(5) 0.047(3) 0.021(3) 0.008(2) 0.001(3)
C4 0.071(3) 0.072(4) 0.047(3) 0.033(3) 0.013(3) -0.002(3)
C5 0.071(3) 0.045(3) 0.026(2) 0.005(2) -0.009(2) -0.002(2)
C6 0.050(3) 0.039(3) 0.035(2) 0.001(2) -0.011(2) 0.000(2)
C7 0.049(3) 0.035(3) 0.048(3) 0.010(2) 0.005(2) 0.010(2)
C8 0.035(2) 0.037(2) 0.037(3) -0.0019(18) 0.0044(17) -0.002(2)
C9 0.030(2) 0.046(3) 0.043(3) -0.0029(19) 0.0003(19) -0.010(2)
C10 0.044(3) 0.064(3) 0.047(3) -0.004(2) 0.007(2) -0.013(3)
C11 0.046(3) 0.090(4) 0.032(3) -0.007(3) 0.003(2) -0.011(3)
C12 0.050(3) 0.087(4) 0.034(3) 0.005(3) -0.005(2) 0.005(3)
C13 0.039(3) 0.061(3) 0.045(3) 0.010(2) 0.003(2) 0.004(2)
C14 0.024(2) 0.050(3) 0.036(2) 0.0002(18) -0.0008(17) -0.004(2)
N1 0.0355(19) 0.036(2) 0.0313(19) 0.0027(14) -0.0005(15) -0.0031(15)
N2 0.0324(18) 0.081(3) 0.033(2) 0.0020(16) 0.0021(17) 0.001(2)
N3 0.060(2) 0.034(2) 0.036(2) 0.0110(18) -0.0004(18) -0.0041(16)
N4 0.0311(18) 0.035(2) 0.035(2) 0.0060(15) 0.0022(14) 0.0032(16)
N5 0.045(2) 0.040(2) 0.049(2) 0.0100(16) 0.0095(17) -0.0021(18)

loop_
_atom_type_symbol
_atom_type_description
_atom_type_scat_dispersion_real
_atom_type_scat_dispersion_imag
_atom_type_scat_source
C C 0.0033 0.0016 'International Tables Vol C Tables 4.2.6.8 and 6.1.1.4'
H H 0.0000 0.0000 'International Tables Vol C Tables 4.2.6.8 and 6.1.1.4'
N N 0.0061 0.0033 'International Tables Vol C Tables 4.2.6.8 and 6.1.1.4'
Br Br -0.2901 2.4595 'International Tables Vol C Tables 4.2.6.8 and 6.1.1.4'
Cu Cu 0.3201 1.2651 'International Tables Vol C Tables 4.2.6.8 and 6.1.1.4'

loop_
_geom_angle_atom_site_label_1
_geom_angle_atom_site_label_2
_geom_angle_atom_site_label_3
_geom_angle
N4 Cu1 N3 162.57(14)
N4 Cu1 N1 82.38(15)
N3 Cu1 N1 82.96(14)
N4 Cu1 N2 104.71(15)
N3 Cu1 N2 82.83(16)
N1 Cu1 N2 83.24(14)
N4 Cu1 Br1 99.07(11)
N3 Cu1 Br1 92.71(11)
N1 Cu1 Br1 165.07(9)
N2 Cu1 Br1 110.49(11)
C2 C1 N1 113.0(4)
C2 C1 H1A 109.0
N1 C1 H1A 109.0
C2 C1 H1B 109.0
N1 C1 H1B 109.0
H1A C1 H1B 107.8
C1 C2 N2 113.0(4)
C1 C2 H2A 109.0
N2 C2 H2A 109.0
C1 C2 H2B 109.0
N2 C2 H2B 109.0
H2A C2 H2B 107.8
N2 C3 C4 111.5(4)
N2 C3 H3A 109.3
C4 C3 H3A 109.3
N2 C3 H3B 109.3
C4 C3 H3B 109.3
H3A C3 H3B 108.0
C3 C4 N3 110.9(4)
C3 C4 H4A 109.5
N3 C4 H4A 109.5
C3 C4 H4B 109.5
N3 C4 H4B 109.5
H4A C4 H4B 108.1
N3 C5 C6 110.7(4)
N3 C5 H5A 109.5
C6 C5 H5A 109.5
N3 C5 H5B 109.5
C6 C5 H5B 109.5
H5A C5 H5B 108.1
N1 C6 C5 110.1(4)
N1 C6 H6A 109.6
C5 C6 H6A 109.6
N1 C6 H6B 109.6
C5 C6 H6B 109.6
H6A C6 H6B 108.2
N1 C7 C8 109.4(4)
N1 C7 H7A 109.8
C8 C7 H7A 109.8
N1 C7 H7B 109.8
C8 C7 H7B 109.8
H7A C7 H7B 108.2
N4 C8 N5 111.5(4)
N4 C8 C7 121.8(4)
N5 C8 C7 126.7(4)
N5 C9 C14 105.5(4)
N5 C9 C10 132.6(4)
C14 C9 C10 121.9(5)
C11 C10 C9 117.2(5)
C11 C10 H10 121.4
C9 C10 H10 121.4
C10 C11 C12 121.8(5)
C10 C11 H11 119.1
C12 C11 H11 119.1
C13 C12 C11 121.5(5)
C13 C12 H12 119.3
C11 C12 H12 119.3
C12 C13 C14 117.6(5)
C12 C13 H13 121.2
C14 C13 H13 121.2
N4 C14 C9 108.7(4)
N4 C14 C13 131.3(5)
C9 C14 C13 120.0(4)
C7 N1 C6 113.3(3)
C7 N1 C1 111.6(4)
C6 N1 C1 113.2(3)
C7 N1 Cu1 107.7(3)
C6 N1 Cu1 101.9(3)
C1 N1 Cu1 108.4(3)
C3 N2 C2 114.3(4)
C3 N2 Cu1 107.0(3)
C2 N2 Cu1 101.5(3)
C3 N2 H2 111.2
C2 N2 H2 111.2
Cu1 N2 H2 111.2
C5 N3 C4 114.4(4)
C5 N3 Cu1 112.0(3)
C4 N3 Cu1 104.9(3)
C5 N3 H3 108.4
C4 N3 H3 108.4
Cu1 N3 H3 108.4
C8 N4 C14 105.5(4)
C8 N4 Cu1 113.4(3)
C14 N4 Cu1 141.0(4)
C8 N5 C9 108.7(4)
C8 N5 H5 125.6
C9 N5 H5 125.6

loop_
_geom_bond_atom_site_label_1
_geom_bond_atom_site_label_2
_geom_bond_distance
Cu1 N4 1.973(4)
Cu1 N3 2.020(4)
Cu1 N1 2.140(4)
Cu1 N2 2.192(4)
Cu1 Br1 2.4222(7)
C1 C2 1.482(7)
C1 N1 1.489(6)
C1 H1A 0.9700
C1 H1B 0.9700
C2 N2 1.487(6)
C2 H2A 0.9700
C2 H2B 0.9700
C3 N2 1.480(6)
C3 C4 1.492(9)
C3 H3A 0.9700
C3 H3B 0.9700
C4 N3 1.494(6)
C4 H4A 0.9700
C4 H4B 0.9700
C5 N3 1.471(6)
C5 C6 1.504(7)
C5 H5A 0.9700
C5 H5B 0.9700
C6 N1 1.479(6)
C6 H6A 0.9700
C6 H6B 0.9700
C7 N1 1.478(6)
C7 C8 1.480(6)
C7 H7A 0.9700
C7 H7B 0.9700
C8 N4 1.331(6)
C8 N5 1.337(5)
C9 N5 1.361(6)
C9 C14 1.394(7)
C9 C10 1.400(6)
C10 C11 1.352(7)
C10 H10 0.9300
C11 C12 1.401(8)
C11 H11 0.9300
C12 C13 1.376(8)
C12 H12 0.9300
C13 C14 1.397(7)
C13 H13 0.9300
C14 N4 1.390(5)
N2 H2 0.9100
N3 H3 0.9100
N5 H5 0.8600

loop_
_geom_hbond_atom_site_label_D
_geom_hbond_atom_site_label_H
_geom_hbond_atom_site_label_A
_geom_hbond_site_symmetry_A
_geom_hbond_distance_DH
_geom_hbond_distance_HA
_geom_hbond_distance_DA
_geom_hbond_angle_DHA
N2 H2 Br2 . 0.91 2.64 3.395(4) 140.7
N3 H3 Br2 4_544 0.91 2.64 3.456(4) 149.0
N5 H5 Br2 3_455 0.86 2.58 3.269(3) 138.2
